data_2225359
loop_
_publ_author_name
'Delferro, Massimiliano'
'Weberski, Jr, Michael P.'
'Rodriguez, Brandon A.'
'Marks, Tobin J.'

_publ_section_title
;Tetraaquabis{\m~2~-2,7-bis[(2,6-diisopropylphenyl)iminomethyl]naphthalene-1,8-diolato}di-\m~3~-hydroxido-di-\m~2~-hydroxido-bis(trimethylphosphine
 oxide)tetranickel(II)--trimethylphosphine oxide--diethyl ether--water
 (1/2/2/2)
;
_journal_coeditor_code RZ2413
_journal_issue 3
_journal_name_full 'Acta Crystallographica Section E'
_journal_page_first m257
_journal_paper_doi 10.1107/S1600536810003697
_journal_volume 66
_journal_year 2010
_chemical_formula_iupac
;
[Ni4 (C36 H40 N2 O2)2 (O H)4 (C3 H9 O P)2 (H2 O)4],
2C4 H10 O, 2C3 H9 O P, 2H2 O
;
_chemical_formula_moiety 'C78 H110 N4 Ni4 O14 P2, 2(C4 H10 O), 2(C3 H9 O P), 2(H2 O)'
_chemical_formula_sum 'C92 H152 N4 Ni4 O20 P4'
_chemical_formula_weight 1992.90
_chemical_name_systematic
;Tetraaquabis{\m~2~-2,7-bis[(2,6-diisopropylphenyl)iminomethyl]naphthalene-1,8-
diolato}di-\m~3~-hydroxido-di-\m~2~-hydroxido-bis(trimethylphosphine
oxide)tetranickel(II)--trimethylphosphine
 oxide--diethyl ether--water (1/2/2/2)
;
_space_group_IT_number 2
_symmetry_cell_setting triclinic
_symmetry_space_group_name_Hall '-P 1'
_symmetry_space_group_name_H-M 'P -1'
_atom_sites_solution_hydrogens geom
_atom_sites_solution_primary direct
_atom_sites_solution_secondary difmap
_audit_creation_method SHELXL-97
_cell_angle_alpha 78.1090(10)
_cell_angle_beta 72.7590(10)
_cell_angle_gamma 83.7820(10)
_cell_formula_units_Z 1
_cell_length_a 11.9818(2)
_cell_length_b 13.7937(2)
_cell_length_c 16.2215(3)
_cell_measurement_reflns_used 9944
_cell_measurement_temperature 100(2)
_cell_measurement_theta_max 66.94
_cell_measurement_theta_min 5.71
_cell_volume 2502.37(7)
_computing_cell_refinement 'SAINT (Bruker, 2001)'
_computing_data_collection 'APEX2 (Bruker, 2004)'
_computing_data_reduction 'SAINT (Bruker, 2001)'
_computing_molecular_graphics 'ORTEP-3 for Windows (Farrugia, 1997)'
_computing_publication_material 'WinGX (Farrugia, 1999)'
_computing_structure_refinement 'SHELXL97 (Sheldrick, 2008)'
_computing_structure_solution 'SHELXS97 (Sheldrick, 2008)'
_diffrn_ambient_temperature 100(2)
_diffrn_measured_fraction_theta_full 0.957
_diffrn_measured_fraction_theta_max 0.957
_diffrn_measurement_device_type 'Bruker APEXII CCD'
_diffrn_measurement_method '\f and \w scans'
_diffrn_radiation_monochromator graphite
_diffrn_radiation_source 'fine-focus sealed tube'
_diffrn_radiation_type CuK\a
_diffrn_radiation_wavelength 1.54178
_diffrn_reflns_av_R_equivalents 0.0496
_diffrn_reflns_av_sigmaI/netI 0.0546
_diffrn_reflns_limit_h_max 14
_diffrn_reflns_limit_h_min -14
_diffrn_reflns_limit_k_max 16
_diffrn_reflns_limit_k_min -5
_diffrn_reflns_limit_l_max 19
_diffrn_reflns_limit_l_min -18
_diffrn_reflns_number 27203
_diffrn_reflns_theta_full 67.31
_diffrn_reflns_theta_max 67.31
_diffrn_reflns_theta_min 2.90
_exptl_absorpt_coefficient_mu 1.986
_exptl_absorpt_correction_T_max 0.8984
_exptl_absorpt_correction_T_min 0.7867
_exptl_absorpt_correction_type multi-scan
_exptl_absorpt_process_details '(SADABS; Bruker, 2001)'
_exptl_crystal_colour yellow
_exptl_crystal_density_diffrn 1.314
_exptl_crystal_density_method 'not measured'
_exptl_crystal_description block
_exptl_crystal_F_000 1052
_exptl_crystal_size_max 0.28
_exptl_crystal_size_mid 0.16
_exptl_crystal_size_min 0.10
_refine_diff_density_max 0.791
_refine_diff_density_min -0.888
_refine_ls_extinction_method none
_refine_ls_goodness_of_fit_ref 1.003
_refine_ls_hydrogen_treatment constr
_refine_ls_matrix_type full
_refine_ls_number_parameters 575
_refine_ls_number_reflns 8609
_refine_ls_number_restraints 0
_refine_ls_restrained_S_all 1.003
_refine_ls_R_factor_all 0.0706
_refine_ls_R_factor_gt 0.0457
_refine_ls_shift/su_max 0.001
_refine_ls_shift/su_mean 0.000
_refine_ls_structure_factor_coef Fsqd
_refine_ls_weighting_details 'calc w=1/[\s^2^(Fo^2^)+(0.1064P)^2^+0.0000P] where P=(Fo^2^+2Fc^2^)/3'
_refine_ls_weighting_scheme calc
_refine_ls_wR_factor_gt 0.1324
_refine_ls_wR_factor_ref 0.1620
_reflns_number_gt 6279
_reflns_number_total 8609
_reflns_threshold_expression I>2\s(I)
_cod_data_source_file rz2413.cif
_cod_data_source_block I
_cod_database_code 2225359
_cod_database_fobs_code 2225359

loop_
_symmetry_equiv_pos_as_xyz
'x, y, z'
'-x, -y, -z'

loop_
_atom_site_type_symbol
_atom_site_label
_atom_site_fract_x
_atom_site_fract_y
_atom_site_fract_z
_atom_site_U_iso_or_equiv
_atom_site_adp_type
_atom_site_calc_flag
_atom_site_refinement_flags
_atom_site_occupancy
_atom_site_disorder_assembly
_atom_site_disorder_group
Ni Ni1 -0.01942(5) 0.61224(4) 0.49749(3) 0.02009(16) Uani d . 1 . .
Ni Ni2 -0.06318(5) 0.47043(4) 0.67392(3) 0.02006(16) Uani d . 1 . .
P P1 0.52123(8) 0.45032(7) 0.68083(7) 0.0338(2) Uani d . 1 . .
P P2 -0.21683(10) 0.80223(7) 0.53249(7) 0.0454(3) Uani d . 1 . .
O O1 0.0870(2) 0.72178(16) 0.44528(14) 0.0247(5) Uani d . 1 . .
O O2 0.0298(2) 0.59307(16) 0.60874(14) 0.0226(5) Uani d . 1 . .
O O4 0.10543(19) 0.51166(15) 0.44142(13) 0.0216(5) Uani d . 1 . .
O O5 0.0676(2) 0.37798(16) 0.61391(14) 0.0242(5) Uani d . 1 . .
O O6 -0.1683(2) 0.34634(17) 0.71743(15) 0.0280(5) Uani d . 1 . .
O O7 -0.2103(2) 0.56828(17) 0.71747(14) 0.0270(5) Uani d . 1 . .
O O8 -0.1672(2) 0.70163(17) 0.55997(15) 0.0313(6) Uani d . 1 . .
O O9 0.6242(2) 0.4500(2) 0.7146(2) 0.0453(7) Uani d . 1 . .
O O10 0.4306(3) 0.8467(2) 0.7711(2) 0.0512(8) Uani d . 1 . .
O O11 0.2730(3) 0.4515(2) 0.5759(2) 0.0596(9) Uani d . 1 . .
N N1 0.2850(3) 0.9281(2) 0.27509(19) 0.0308(7) Uani d . 1 . .
N N2 -0.0098(2) 0.47072(19) 0.78290(17) 0.0216(6) Uani d . 1 . .
C C1 0.1591(3) 0.7559(2) 0.4778(2) 0.0209(7) Uani d . 1 . .
C C2 0.2307(3) 0.8329(2) 0.4222(2) 0.0233(7) Uani d . 1 . .
C C3 0.3124(3) 0.8718(2) 0.4510(2) 0.0254(7) Uani d . 1 . .
H H3 0.3620 0.9209 0.4117 0.030 Uiso calc R 1 . .
C C4 0.3228(3) 0.8410(2) 0.5340(2) 0.0262(7) Uani d . 1 . .
H H4 0.3779 0.8697 0.5523 0.031 Uiso calc R 1 . .
C C5 0.2518(3) 0.7663(2) 0.5931(2) 0.0235(7) Uani d . 1 . .
C C6 0.2616(3) 0.7386(2) 0.6799(2) 0.0265(7) Uani d . 1 . .
H H6 0.3135 0.7716 0.6979 0.032 Uiso calc R 1 . .
C C7 0.1974(3) 0.6654(2) 0.7375(2) 0.0260(7) Uani d . 1 . .
H H7 0.2050 0.6487 0.7954 0.031 Uiso calc R 1 . .
C C8 0.1192(3) 0.6129(2) 0.7143(2) 0.0228(7) Uani d . 1 . .
C C9 0.1029(3) 0.6403(2) 0.6289(2) 0.0202(7) Uani d . 1 . .
C C10 0.1697(3) 0.7203(2) 0.5664(2) 0.0205(7) Uani d . 1 . .
C C11 0.2181(3) 0.8691(2) 0.3343(2) 0.0245(7) Uani d . 1 . .
H H11 0.1547 0.8466 0.3206 0.029 Uiso calc R 1 . .
C C12 0.2579(3) 0.9552(3) 0.1927(2) 0.0303(8) Uani d . 1 . .
C C13 0.3096(3) 0.8997(3) 0.1264(2) 0.0322(8) Uani d . 1 . .
C C14 0.2836(4) 0.9286(3) 0.0472(3) 0.0429(10) Uani d . 1 . .
H H14 0.3176 0.8916 0.0017 0.051 Uiso calc R 1 . .
C C15 0.2093(4) 1.0101(3) 0.0324(3) 0.0484(11) Uani d . 1 . .
H H15 0.1927 1.0286 -0.0226 0.058 Uiso calc R 1 . .
C C16 0.1596(4) 1.0640(3) 0.0974(3) 0.0448(10) Uani d . 1 . .
H H16 0.1087 1.1200 0.0868 0.054 Uiso calc R 1 . .
C C17 0.1821(4) 1.0386(3) 0.1790(3) 0.0377(9) Uani d . 1 . .
C C18 0.3936(4) 0.8116(3) 0.1404(3) 0.0377(9) Uani d . 1 . .
H H18 0.3729 0.7840 0.2048 0.045 Uiso calc R 1 . .
C C19 0.5170(5) 0.8457(4) 0.1131(6) 0.095(2) Uani d . 1 . .
H H19A 0.5369 0.8796 0.0516 0.143 Uiso calc R 1 . .
H H19B 0.5715 0.7882 0.1195 0.143 Uiso calc R 1 . .
H H19C 0.5228 0.8915 0.1503 0.143 Uiso calc R 1 . .
C C20 0.3867(4) 0.7282(3) 0.0936(3) 0.0449(10) Uani d . 1 . .
H H20A 0.4168 0.7502 0.0300 0.067 Uiso calc R 1 . .
H H20B 0.3050 0.7108 0.1081 0.067 Uiso calc R 1 . .
H H20C 0.4337 0.6700 0.1127 0.067 Uiso calc R 1 . .
C C21 0.1226(4) 1.0953(3) 0.2525(3) 0.0450(10) Uani d . 1 . .
H H21 0.1614 1.0729 0.3004 0.054 Uiso calc R 1 . .
C C22 -0.0050(5) 1.0727(4) 0.2899(4) 0.0651(14) Uani d . 1 . .
H H22A -0.0454 1.0951 0.2443 0.098 Uiso calc R 1 . .
H H22B -0.0406 1.1073 0.3392 0.098 Uiso calc R 1 . .
H H22C -0.0120 1.0011 0.3104 0.098 Uiso calc R 1 . .
C C23 0.1342(5) 1.2072(3) 0.2228(4) 0.0638(14) Uani d . 1 . .
H H23A 0.2171 1.2215 0.1981 0.096 Uiso calc R 1 . .
H H23B 0.0999 1.2402 0.2733 0.096 Uiso calc R 1 . .
H H23C 0.0929 1.2316 0.1781 0.096 Uiso calc R 1 . .
C C24 0.0601(3) 0.5359(2) 0.7833(2) 0.0217(7) Uani d . 1 . .
H H24 0.0750 0.5324 0.8382 0.026 Uiso calc R 1 . .
C C25 -0.0589(3) 0.4076(2) 0.8670(2) 0.0234(7) Uani d . 1 . .
C C26 -0.1445(3) 0.4479(3) 0.9331(2) 0.0255(7) Uani d . 1 . .
C C27 -0.1880(3) 0.3843(3) 1.0131(2) 0.0317(8) Uani d . 1 . .
H H27 -0.2451 0.4098 1.0592 0.038 Uiso calc R 1 . .
C C28 -0.1509(3) 0.2859(3) 1.0272(2) 0.0349(9) Uani d . 1 . .
H H28 -0.1826 0.2443 1.0821 0.042 Uiso calc R 1 . .
C C29 -0.0683(4) 0.2484(3) 0.9619(2) 0.0326(8) Uani d . 1 . .
H H29 -0.0429 0.1805 0.9722 0.039 Uiso calc R 1 . .
C C30 -0.0204(3) 0.3071(2) 0.8809(2) 0.0270(8) Uani d . 1 . .
C C31 -0.1904(3) 0.5547(3) 0.9231(2) 0.0282(8) Uani d . 1 . .
H H31 -0.1555 0.5874 0.8608 0.034 Uiso calc R 1 . .
C C32 -0.1531(4) 0.6098(3) 0.9820(2) 0.0393(9) Uani d . 1 . .
H H32A -0.1819 0.5766 1.0433 0.059 Uiso calc R 1 . .
H H32B -0.1858 0.6782 0.9754 0.059 Uiso calc R 1 . .
H H32C -0.0675 0.6099 0.9653 0.059 Uiso calc R 1 . .
C C33 -0.3232(4) 0.5627(3) 0.9411(3) 0.0436(10) Uani d . 1 . .
H H33A -0.3456 0.5267 0.9028 0.065 Uiso calc R 1 . .
H H33B -0.3496 0.6326 0.9295 0.065 Uiso calc R 1 . .
H H33C -0.3597 0.5339 1.0026 0.065 Uiso calc R 1 . .
C C34 0.0743(3) 0.2627(3) 0.8124(2) 0.0303(8) Uani d . 1 . .
H H34 0.0928 0.3144 0.7578 0.036 Uiso calc R 1 . .
C C35 0.1864(4) 0.2367(3) 0.8401(3) 0.0431(10) Uani d . 1 . .
H H35A 0.2105 0.2954 0.8544 0.065 Uiso calc R 1 . .
H H35B 0.2482 0.2145 0.7919 0.065 Uiso calc R 1 . .
H H35C 0.1724 0.1835 0.8918 0.065 Uiso calc R 1 . .
C C36 0.0362(4) 0.1729(3) 0.7892(3) 0.0506(11) Uani d . 1 . .
H H36A 0.0168 0.1207 0.8416 0.076 Uiso calc R 1 . .
H H36B 0.0999 0.1483 0.7435 0.076 Uiso calc R 1 . .
H H36C -0.0328 0.1916 0.7677 0.076 Uiso calc R 1 . .
C C37 -0.1105(5) 0.8943(3) 0.5018(5) 0.102(3) Uani d . 1 . .
H H37A -0.0723 0.8887 0.5484 0.152 Uiso calc R 1 . .
H H37B -0.1492 0.9604 0.4931 0.152 Uiso calc R 1 . .
H H37C -0.0517 0.8843 0.4472 0.152 Uiso calc R 1 . .
C C38 -0.2867(7) 0.8036(6) 0.4477(4) 0.103(3) Uani d . 1 . .
H H38A -0.2271 0.7942 0.3933 0.155 Uiso calc R 1 . .
H H38B -0.3298 0.8674 0.4378 0.155 Uiso calc R 1 . .
H H38C -0.3410 0.7499 0.4661 0.155 Uiso calc R 1 . .
C C39 -0.3351(5) 0.8392(4) 0.6211(4) 0.0737(17) Uani d . 1 . .
H H39A -0.3954 0.7902 0.6407 0.111 Uiso calc R 1 . .
H H39B -0.3691 0.9043 0.6005 0.111 Uiso calc R 1 . .
H H39C -0.3049 0.8432 0.6702 0.111 Uiso calc R 1 . .
C C40 0.5061(4) 0.5604(3) 0.6042(3) 0.0459(10) Uani d . 1 . .
H H40A 0.5016 0.6185 0.6313 0.069 Uiso calc R 1 . .
H H40B 0.4345 0.5591 0.5870 0.069 Uiso calc R 1 . .
H H40C 0.5739 0.5641 0.5521 0.069 Uiso calc R 1 . .
C C41 0.5279(4) 0.3478(3) 0.6277(3) 0.0512(11) Uani d . 1 . .
H H41A 0.5975 0.3510 0.5770 0.077 Uiso calc R 1 . .
H H41B 0.4577 0.3504 0.6078 0.077 Uiso calc R 1 . .
H H41C 0.5320 0.2857 0.6690 0.077 Uiso calc R 1 . .
C C42 0.3880(4) 0.4423(3) 0.7677(3) 0.0473(10) Uani d . 1 . .
H H42A 0.3915 0.3815 0.8108 0.071 Uiso calc R 1 . .
H H42B 0.3222 0.4408 0.7437 0.071 Uiso calc R 1 . .
H H42C 0.3771 0.5000 0.7963 0.071 Uiso calc R 1 . .
C C43 0.4650(5) 0.7806(4) 0.8388(3) 0.0617(13) Uani d . 1 . .
H H43A 0.4074 0.7855 0.8961 0.074 Uiso calc R 1 . .
H H43B 0.5421 0.7978 0.8410 0.074 Uiso calc R 1 . .
C C44 0.4726(5) 0.6766(4) 0.8215(4) 0.0640(14) Uani d . 1 . .
H H44A 0.3993 0.6631 0.8118 0.096 Uiso calc R 1 . .
H H44B 0.4858 0.6293 0.8722 0.096 Uiso calc R 1 . .
H H44C 0.5377 0.6697 0.7693 0.096 Uiso calc R 1 . .
C C45 0.4276(5) 0.9458(4) 0.7783(4) 0.0635(14) Uani d . 1 . .
H H45A 0.5075 0.9648 0.7719 0.076 Uiso calc R 1 . .
H H45B 0.3776 0.9553 0.8370 0.076 Uiso calc R 1 . .
C C46 0.3819(5) 1.0083(4) 0.7111(4) 0.0713(15) Uani d . 1 . .
H H46A 0.4268 0.9940 0.6534 0.107 Uiso calc R 1 . .
H H46B 0.3883 1.0782 0.7125 0.107 Uiso calc R 1 . .
H H46C 0.2995 0.9952 0.7220 0.107 Uiso calc R 1 . .

loop_
_atom_site_aniso_label
_atom_site_aniso_U_11
_atom_site_aniso_U_22
_atom_site_aniso_U_33
_atom_site_aniso_U_12
_atom_site_aniso_U_13
_atom_site_aniso_U_23
Ni1 0.0213(3) 0.0235(3) 0.0156(3) -0.0036(2) -0.0049(2) -0.0030(2)
Ni2 0.0201(3) 0.0255(3) 0.0150(3) -0.0046(2) -0.0047(2) -0.0031(2)
P1 0.0237(5) 0.0374(5) 0.0404(6) -0.0022(4) -0.0104(4) -0.0050(4)
P2 0.0444(7) 0.0345(5) 0.0432(6) 0.0111(5) 0.0020(5) -0.0041(4)
O1 0.0294(13) 0.0263(12) 0.0199(11) -0.0081(10) -0.0083(10) -0.0017(9)
O2 0.0241(13) 0.0269(11) 0.0182(11) -0.0071(9) -0.0066(9) -0.0035(9)
O4 0.0219(12) 0.0266(11) 0.0174(11) -0.0027(9) -0.0065(9) -0.0041(9)
O5 0.0245(13) 0.0316(12) 0.0170(11) 0.0007(10) -0.0071(10) -0.0046(9)
O6 0.0297(14) 0.0320(12) 0.0206(12) -0.0115(10) -0.0037(10) -0.0008(9)
O7 0.0239(13) 0.0362(13) 0.0211(12) 0.0003(10) -0.0045(10) -0.0093(10)
O8 0.0314(14) 0.0342(13) 0.0254(13) 0.0020(11) -0.0040(11) -0.0065(10)
O9 0.0325(16) 0.0483(16) 0.0595(19) -0.0083(12) -0.0217(14) -0.0038(13)
O10 0.0483(19) 0.0586(19) 0.0521(19) 0.0042(14) -0.0173(15) -0.0211(15)
O11 0.0351(18) 0.065(2) 0.079(2) 0.0031(15) -0.0123(16) -0.0217(17)
N1 0.0299(17) 0.0317(15) 0.0274(16) -0.0074(13) -0.0054(13) 0.0013(12)
N2 0.0216(15) 0.0246(14) 0.0187(13) -0.0021(11) -0.0060(11) -0.0034(11)
C1 0.0192(17) 0.0215(15) 0.0212(16) -0.0010(13) -0.0024(13) -0.0073(12)
C2 0.0239(18) 0.0212(16) 0.0229(17) -0.0007(13) -0.0034(14) -0.0051(13)
C3 0.0237(19) 0.0217(16) 0.0260(18) -0.0039(13) -0.0006(14) -0.0021(13)
C4 0.0239(19) 0.0257(17) 0.0303(19) -0.0071(14) -0.0067(15) -0.0066(14)
C5 0.0233(18) 0.0226(16) 0.0244(17) -0.0027(13) -0.0046(14) -0.0060(13)
C6 0.0268(19) 0.0296(18) 0.0271(18) -0.0050(14) -0.0106(15) -0.0074(14)
C7 0.0273(19) 0.0310(18) 0.0222(17) -0.0034(14) -0.0102(15) -0.0048(14)
C8 0.0223(18) 0.0255(16) 0.0214(17) -0.0018(13) -0.0053(14) -0.0070(13)
C9 0.0200(17) 0.0223(16) 0.0192(16) -0.0018(13) -0.0045(13) -0.0069(12)
C10 0.0208(17) 0.0208(15) 0.0198(16) -0.0002(13) -0.0041(13) -0.0064(12)
C11 0.0271(19) 0.0209(16) 0.0236(17) -0.0001(14) -0.0051(15) -0.0035(13)
C12 0.032(2) 0.0290(18) 0.0259(18) -0.0061(15) -0.0063(16) 0.0043(14)
C13 0.031(2) 0.0314(19) 0.031(2) -0.0058(15) -0.0076(16) 0.0001(15)
C14 0.050(3) 0.045(2) 0.027(2) 0.0015(19) -0.0072(19) -0.0010(17)
C15 0.066(3) 0.046(2) 0.028(2) 0.000(2) -0.017(2) 0.0069(17)
C16 0.048(3) 0.036(2) 0.041(2) 0.0060(18) -0.012(2) 0.0090(18)
C17 0.038(2) 0.0324(19) 0.035(2) -0.0009(16) -0.0042(18) 0.0027(16)
C18 0.039(2) 0.033(2) 0.043(2) -0.0001(16) -0.0144(19) -0.0080(16)
C19 0.043(3) 0.046(3) 0.204(8) 0.001(2) -0.051(4) -0.017(4)
C20 0.054(3) 0.042(2) 0.039(2) 0.0082(19) -0.016(2) -0.0092(18)
C21 0.048(3) 0.036(2) 0.048(3) 0.0050(18) -0.011(2) -0.0088(18)
C22 0.061(3) 0.053(3) 0.062(3) 0.002(2) 0.009(3) -0.009(2)
C23 0.068(4) 0.045(3) 0.072(4) 0.000(2) -0.008(3) -0.015(2)
C24 0.0218(18) 0.0287(17) 0.0164(16) -0.0013(14) -0.0075(13) -0.0049(13)
C25 0.0261(19) 0.0309(18) 0.0157(16) -0.0072(14) -0.0100(14) -0.0006(13)
C26 0.0256(19) 0.0351(18) 0.0184(16) -0.0080(14) -0.0086(14) -0.0035(14)
C27 0.030(2) 0.045(2) 0.0180(17) -0.0093(16) -0.0027(15) -0.0031(15)
C28 0.040(2) 0.042(2) 0.0213(18) -0.0153(18) -0.0095(16) 0.0052(15)
C29 0.044(2) 0.0287(18) 0.0283(19) -0.0076(16) -0.0181(17) 0.0015(15)
C30 0.032(2) 0.0308(18) 0.0219(17) -0.0077(15) -0.0135(15) -0.0021(14)
C31 0.028(2) 0.0372(19) 0.0188(17) -0.0027(15) -0.0047(15) -0.0062(14)
C32 0.046(3) 0.044(2) 0.029(2) -0.0013(18) -0.0106(18) -0.0112(17)
C33 0.040(2) 0.050(2) 0.037(2) 0.0043(19) -0.0080(19) -0.0081(18)
C34 0.038(2) 0.0284(18) 0.0239(18) -0.0005(15) -0.0117(16) 0.0000(14)
C35 0.036(2) 0.053(2) 0.042(2) -0.0021(18) -0.0119(19) -0.0112(19)
C36 0.044(3) 0.054(3) 0.061(3) -0.002(2) -0.015(2) -0.027(2)
C37 0.064(4) 0.030(2) 0.152(6) 0.002(2) 0.045(4) 0.000(3)
C38 0.107(6) 0.125(6) 0.067(4) 0.060(5) -0.039(4) -0.004(4)
C39 0.056(3) 0.049(3) 0.094(4) 0.000(2) 0.021(3) -0.027(3)
C40 0.038(2) 0.049(2) 0.044(2) -0.0009(19) -0.006(2) -0.0015(19)
C41 0.047(3) 0.051(3) 0.065(3) 0.011(2) -0.028(2) -0.020(2)
C42 0.035(2) 0.050(2) 0.049(3) -0.0011(19) -0.006(2) -0.0002(19)
C43 0.061(3) 0.078(3) 0.049(3) -0.006(3) -0.020(3) -0.010(2)
C44 0.057(3) 0.070(3) 0.068(3) -0.003(3) -0.028(3) -0.003(3)
C45 0.063(3) 0.066(3) 0.062(3) -0.010(3) -0.006(3) -0.028(3)
C46 0.069(4) 0.055(3) 0.090(4) 0.010(3) -0.020(3) -0.025(3)

loop_
_atom_type_symbol
_atom_type_description
_atom_type_scat_dispersion_real
_atom_type_scat_dispersion_imag
_atom_type_scat_source
C C 0.0181 0.0091 'International Tables Vol C Tables 4.2.6.8 and 6.1.1.4'
H H 0.0000 0.0000 'International Tables Vol C Tables 4.2.6.8 and 6.1.1.4'
N N 0.0311 0.0180 'International Tables Vol C Tables 4.2.6.8 and 6.1.1.4'
O O 0.0492 0.0322 'International Tables Vol C Tables 4.2.6.8 and 6.1.1.4'
P P 0.2955 0.4335 'International Tables Vol C Tables 4.2.6.8 and 6.1.1.4'
Ni Ni -3.0029 0.5091 'International Tables Vol C Tables 4.2.6.8 and 6.1.1.4'

loop_
_geom_angle_atom_site_label_1
_geom_angle_atom_site_label_2
_geom_angle_atom_site_label_3
_geom_angle_site_symmetry_1
_geom_angle_site_symmetry_3
_geom_angle
_geom_angle_publ_flag
O1 Ni1 O4 . 2_566 170.15(10) ?
O1 Ni1 O2 . . 89.63(9) ?
O4 Ni1 O2 2_566 . 83.12(8) ?
O1 Ni1 O5 . 2_566 92.90(9) ?
O4 Ni1 O5 2_566 2_566 94.05(9) ?
O2 Ni1 O5 . 2_566 176.36(9) ?
O1 Ni1 O4 . . 91.77(9) ?
O4 Ni1 O4 2_566 . 82.24(9) ?
O2 Ni1 O4 . . 94.82(9) ?
O5 Ni1 O4 2_566 . 82.50(9) ?
O1 Ni1 O8 . . 96.00(10) ?
O4 Ni1 O8 2_566 . 90.31(9) ?
O2 Ni1 O8 . . 87.07(9) ?
O5 Ni1 O8 2_566 . 95.26(9) ?
O4 Ni1 O8 . . 172.02(9) ?
O4 Ni2 O2 2_566 . 81.68(8) ?
O4 Ni2 O5 2_566 . 82.54(9) ?
O2 Ni2 O5 . . 91.68(9) ?
O4 Ni2 N2 2_566 . 172.09(10) ?
O2 Ni2 N2 . . 90.47(9) ?
O5 Ni2 N2 . . 98.75(10) ?
O4 Ni2 O6 2_566 . 86.77(9) ?
O2 Ni2 O6 . . 168.45(9) ?
O5 Ni2 O6 . . 86.64(9) ?
N2 Ni2 O6 . . 101.08(10) ?
O4 Ni2 O7 2_566 . 87.77(9) ?
O2 Ni2 O7 . . 88.02(9) ?
O5 Ni2 O7 . . 170.24(9) ?
N2 Ni2 O7 . . 91.01(10) ?
O6 Ni2 O7 . . 91.71(9) ?
O9 P1 C40 . . 112.60(19) ?
O9 P1 C42 . . 111.4(2) ?
C40 P1 C42 . . 106.6(2) ?
O9 P1 C41 . . 112.49(19) ?
C40 P1 C41 . . 107.1(2) ?
C42 P1 C41 . . 106.2(2) ?
O8 P2 C37 . . 112.0(2) ?
O8 P2 C38 . . 111.2(3) ?
C37 P2 C38 . . 112.4(4) ?
O8 P2 C39 . . 111.0(2) ?
C37 P2 C39 . . 106.5(3) ?
C38 P2 C39 . . 103.3(3) ?
C1 O1 Ni1 . . 129.6(2) ?
C9 O2 Ni1 . . 130.53(19) ?
C9 O2 Ni2 . . 132.03(19) ?
Ni1 O2 Ni2 . . 97.30(9) ?
Ni1 O4 Ni2 2_566 2_566 97.80(9) ?
Ni1 O4 Ni1 2_566 . 97.76(9) ?
Ni2 O4 Ni1 2_566 . 97.01(9) ?
Ni1 O5 Ni2 2_566 . 97.72(10) ?
P2 O8 Ni1 . . 133.35(14) ?
C45 O10 C43 . . 113.4(4) ?
C11 N1 C12 . . 116.6(3) ?
C24 N2 C25 . . 115.6(3) ?
C24 N2 Ni2 . . 121.3(2) ?
C25 N2 Ni2 . . 122.6(2) ?
O1 C1 C2 . . 116.9(3) ?
O1 C1 C10 . . 124.2(3) ?
C2 C1 C10 . . 118.9(3) ?
C3 C2 C1 . . 120.6(3) ?
C3 C2 C11 . . 120.9(3) ?
C1 C2 C11 . . 118.5(3) ?
C4 C3 C2 . . 121.6(3) ?
C4 C3 H3 . . 119.2 ?
C2 C3 H3 . . 119.2 ?
C3 C4 C5 . . 120.3(3) ?
C3 C4 H4 . . 119.8 ?
C5 C4 H4 . . 119.8 ?
C4 C5 C6 . . 118.9(3) ?
C4 C5 C10 . . 120.8(3) ?
C6 C5 C10 . . 120.3(3) ?
C7 C6 C5 . . 120.5(3) ?
C7 C6 H6 . . 119.8 ?
C5 C6 H6 . . 119.8 ?
C6 C7 C8 . . 122.4(3) ?
C6 C7 H7 . . 118.8 ?
C8 C7 H7 . . 118.8 ?
C7 C8 C9 . . 119.4(3) ?
C7 C8 C24 . . 114.8(3) ?
C9 C8 C24 . . 125.8(3) ?
O2 C9 C8 . . 119.0(3) ?
O2 C9 C10 . . 122.0(3) ?
C8 C9 C10 . . 119.0(3) ?
C5 C10 C1 . . 117.6(3) ?
C5 C10 C9 . . 118.4(3) ?
C1 C10 C9 . . 124.0(3) ?
N1 C11 C2 . . 124.9(3) ?
N1 C11 H11 . . 117.5 ?
C2 C11 H11 . . 117.5 ?
C13 C12 C17 . . 121.2(3) ?
C13 C12 N1 . . 119.4(3) ?
C17 C12 N1 . . 119.4(3) ?
C14 C13 C12 . . 118.2(4) ?
C14 C13 C18 . . 120.7(4) ?
C12 C13 C18 . . 121.1(3) ?
C13 C14 C15 . . 121.6(4) ?
C13 C14 H14 . . 119.2 ?
C15 C14 H14 . . 119.2 ?
C16 C15 C14 . . 119.8(4) ?
C16 C15 H15 . . 120.1 ?
C14 C15 H15 . . 120.1 ?
C15 C16 C17 . . 121.4(4) ?
C15 C16 H16 . . 119.3 ?
C17 C16 H16 . . 119.3 ?
C16 C17 C12 . . 117.9(4) ?
C16 C17 C21 . . 121.4(4) ?
C12 C17 C21 . . 120.7(4) ?
C19 C18 C13 . . 109.7(3) ?
C19 C18 C20 . . 110.5(4) ?
C13 C18 C20 . . 113.8(3) ?
C19 C18 H18 . . 107.5 ?
C13 C18 H18 . . 107.5 ?
C20 C18 H18 . . 107.5 ?
C18 C19 H19A . . 109.5 ?
C18 C19 H19B . . 109.5 ?
H19A C19 H19B . . 109.5 ?
C18 C19 H19C . . 109.5 ?
H19A C19 H19C . . 109.5 ?
H19B C19 H19C . . 109.5 ?
C18 C20 H20A . . 109.5 ?
C18 C20 H20B . . 109.5 ?
H20A C20 H20B . . 109.5 ?
C18 C20 H20C . . 109.5 ?
H20A C20 H20C . . 109.5 ?
H20B C20 H20C . . 109.5 ?
C22 C21 C17 . . 110.9(4) ?
C22 C21 C23 . . 109.7(4) ?
C17 C21 C23 . . 112.4(4) ?
C22 C21 H21 . . 107.9 ?
C17 C21 H21 . . 107.9 ?
C23 C21 H21 . . 107.9 ?
C21 C22 H22A . . 109.5 ?
C21 C22 H22B . . 109.5 ?
H22A C22 H22B . . 109.5 ?
C21 C22 H22C . . 109.5 ?
H22A C22 H22C . . 109.5 ?
H22B C22 H22C . . 109.5 ?
C21 C23 H23A . . 109.5 ?
C21 C23 H23B . . 109.5 ?
H23A C23 H23B . . 109.5 ?
C21 C23 H23C . . 109.5 ?
H23A C23 H23C . . 109.5 ?
H23B C23 H23C . . 109.5 ?
N2 C24 C8 . . 130.8(3) ?
N2 C24 H24 . . 114.6 ?
C8 C24 H24 . . 114.6 ?
C30 C25 C26 . . 121.1(3) ?
C30 C25 N2 . . 119.4(3) ?
C26 C25 N2 . . 119.5(3) ?
C27 C26 C25 . . 117.2(3) ?
C27 C26 C31 . . 118.7(3) ?
C25 C26 C31 . . 124.2(3) ?
C28 C27 C26 . . 122.1(3) ?
C28 C27 H27 . . 119.0 ?
C26 C27 H27 . . 119.0 ?
C29 C28 C27 . . 119.7(3) ?
C29 C28 H28 . . 120.2 ?
C27 C28 H28 . . 120.2 ?
C28 C29 C30 . . 121.6(4) ?
C28 C29 H29 . . 119.2 ?
C30 C29 H29 . . 119.2 ?
C29 C30 C25 . . 118.3(3) ?
C29 C30 C34 . . 119.3(3) ?
C25 C30 C34 . . 122.3(3) ?
C26 C31 C32 . . 111.2(3) ?
C26 C31 C33 . . 111.4(3) ?
C32 C31 C33 . . 110.6(3) ?
C26 C31 H31 . . 107.8 ?
C32 C31 H31 . . 107.8 ?
C33 C31 H31 . . 107.8 ?
C31 C32 H32A . . 109.5 ?
C31 C32 H32B . . 109.5 ?
H32A C32 H32B . . 109.5 ?
C31 C32 H32C . . 109.5 ?
H32A C32 H32C . . 109.5 ?
H32B C32 H32C . . 109.5 ?
C31 C33 H33A . . 109.5 ?
C31 C33 H33B . . 109.5 ?
H33A C33 H33B . . 109.5 ?
C31 C33 H33C . . 109.5 ?
H33A C33 H33C . . 109.5 ?
H33B C33 H33C . . 109.5 ?
C30 C34 C36 . . 112.8(3) ?
C30 C34 C35 . . 111.6(3) ?
C36 C34 C35 . . 110.2(3) ?
C30 C34 H34 . . 107.3 ?
C36 C34 H34 . . 107.3 ?
C35 C34 H34 . . 107.3 ?
C34 C35 H35A . . 109.5 ?
C34 C35 H35B . . 109.5 ?
H35A C35 H35B . . 109.5 ?
C34 C35 H35C . . 109.5 ?
H35A C35 H35C . . 109.5 ?
H35B C35 H35C . . 109.5 ?
C34 C36 H36A . . 109.5 ?
C34 C36 H36B . . 109.5 ?
H36A C36 H36B . . 109.5 ?
C34 C36 H36C . . 109.5 ?
H36A C36 H36C . . 109.5 ?
H36B C36 H36C . . 109.5 ?
P2 C37 H37A . . 109.5 ?
P2 C37 H37B . . 109.5 ?
H37A C37 H37B . . 109.5 ?
P2 C37 H37C . . 109.5 ?
H37A C37 H37C . . 109.5 ?
H37B C37 H37C . . 109.5 ?
P2 C38 H38A . . 109.5 ?
P2 C38 H38B . . 109.5 ?
H38A C38 H38B . . 109.5 ?
P2 C38 H38C . . 109.5 ?
H38A C38 H38C . . 109.5 ?
H38B C38 H38C . . 109.5 ?
P2 C39 H39A . . 109.5 ?
P2 C39 H39B . . 109.5 ?
H39A C39 H39B . . 109.5 ?
P2 C39 H39C . . 109.5 ?
H39A C39 H39C . . 109.5 ?
H39B C39 H39C . . 109.5 ?
P1 C40 H40A . . 109.5 ?
P1 C40 H40B . . 109.5 ?
H40A C40 H40B . . 109.5 ?
P1 C40 H40C . . 109.5 ?
H40A C40 H40C . . 109.5 ?
H40B C40 H40C . . 109.5 ?
P1 C41 H41A . . 109.5 ?
P1 C41 H41B . . 109.5 ?
H41A C41 H41B . . 109.5 ?
P1 C41 H41C . . 109.5 ?
H41A C41 H41C . . 109.5 ?
H41B C41 H41C . . 109.5 ?
P1 C42 H42A . . 109.5 ?
P1 C42 H42B . . 109.5 ?
H42A C42 H42B . . 109.5 ?
P1 C42 H42C . . 109.5 ?
H42A C42 H42C . . 109.5 ?
H42B C42 H42C . . 109.5 ?
O10 C43 C44 . . 108.9(4) ?
O10 C43 H43A . . 109.9 ?
C44 C43 H43A . . 109.9 ?
O10 C43 H43B . . 109.9 ?
C44 C43 H43B . . 109.9 ?
H43A C43 H43B . . 108.3 ?
C43 C44 H44A . . 109.5 ?
C43 C44 H44B . . 109.5 ?
H44A C44 H44B . . 109.5 ?
C43 C44 H44C . . 109.5 ?
H44A C44 H44C . . 109.5 ?
H44B C44 H44C . . 109.5 ?
O10 C45 C46 . . 110.1(4) ?
O10 C45 H45A . . 109.6 ?
C46 C45 H45A . . 109.6 ?
O10 C45 H45B . . 109.6 ?
C46 C45 H45B . . 109.6 ?
H45A C45 H45B . . 108.1 ?
C45 C46 H46A . . 109.5 ?
C45 C46 H46B . . 109.5 ?
H46A C46 H46B . . 109.5 ?
C45 C46 H46C . . 109.5 ?
H46A C46 H46C . . 109.5 ?
H46B C46 H46C . . 109.5 ?

loop_
_geom_bond_atom_site_label_1
_geom_bond_atom_site_label_2
_geom_bond_site_symmetry_2
_geom_bond_distance
_geom_bond_publ_flag
Ni1 O1 . 1.969(2) ?
Ni1 O4 2_566 2.011(2) ?
Ni1 O2 . 2.018(2) ?
Ni1 O5 2_566 2.030(2) ?
Ni1 O4 . 2.062(2) ?
Ni1 O8 . 2.159(2) ?
Ni2 O4 2_566 2.040(2) ?
Ni2 O2 . 2.048(2) ?
Ni2 O5 . 2.051(2) ?
Ni2 N2 . 2.051(3) ?
Ni2 O6 . 2.111(2) ?
Ni2 O7 . 2.137(2) ?
P1 O9 . 1.490(3) ?
P1 C40 . 1.783(4) ?
P1 C42 . 1.785(4) ?
P1 C41 . 1.785(4) ?
P2 O8 . 1.484(3) ?
P2 C37 . 1.789(6) ?
P2 C38 . 1.805(7) ?
P2 C39 . 1.809(5) ?
O1 C1 . 1.306(4) ?
O2 C9 . 1.296(4) ?
O4 Ni1 2_566 2.011(2) ?
O4 Ni2 2_566 2.040(2) ?
O5 Ni1 2_566 2.030(2) ?
O10 C45 . 1.392(6) ?
O10 C43 . 1.408(6) ?
N1 C11 . 1.261(4) ?
N1 C12 . 1.434(5) ?
N2 C24 . 1.296(4) ?
N2 C25 . 1.453(4) ?
C1 C2 . 1.421(5) ?
C1 C10 . 1.459(5) ?
C2 C3 . 1.398(5) ?
C2 C11 . 1.457(5) ?
C3 C4 . 1.365(5) ?
C3 H3 . 0.9500 ?
C4 C5 . 1.415(5) ?
C4 H4 . 0.9500 ?
C5 C6 . 1.418(5) ?
C5 C10 . 1.435(5) ?
C6 C7 . 1.355(5) ?
C6 H6 . 0.9500 ?
C7 C8 . 1.418(5) ?
C7 H7 . 0.9500 ?
C8 C9 . 1.424(5) ?
C8 C24 . 1.445(4) ?
C9 C10 . 1.461(4) ?
C11 H11 . 0.9500 ?
C12 C13 . 1.403(5) ?
C12 C17 . 1.408(5) ?
C13 C14 . 1.381(5) ?
C13 C18 . 1.517(5) ?
C14 C15 . 1.383(6) ?
C14 H14 . 0.9500 ?
C15 C16 . 1.369(6) ?
C15 H15 . 0.9500 ?
C16 C17 . 1.395(6) ?
C16 H16 . 0.9500 ?
C17 C21 . 1.517(6) ?
C18 C19 . 1.511(6) ?
C18 C20 . 1.524(6) ?
C18 H18 . 1.0000 ?
C19 H19A . 0.9800 ?
C19 H19B . 0.9800 ?
C19 H19C . 0.9800 ?
C20 H20A . 0.9800 ?
C20 H20B . 0.9800 ?
C20 H20C . 0.9800 ?
C21 C22 . 1.510(7) ?
C21 C23 . 1.527(6) ?
C21 H21 . 1.0000 ?
C22 H22A . 0.9800 ?
C22 H22B . 0.9800 ?
C22 H22C . 0.9800 ?
C23 H23A . 0.9800 ?
C23 H23B . 0.9800 ?
C23 H23C . 0.9800 ?
C24 H24 . 0.9500 ?
C25 C30 . 1.407(5) ?
C25 C26 . 1.408(5) ?
C26 C27 . 1.398(5) ?
C26 C31 . 1.509(5) ?
C27 C28 . 1.376(5) ?
C27 H27 . 0.9500 ?
C28 C29 . 1.365(6) ?
C28 H28 . 0.9500 ?
C29 C30 . 1.388(5) ?
C29 H29 . 0.9500 ?
C30 C34 . 1.510(5) ?
C31 C32 . 1.522(5) ?
C31 C33 . 1.526(5) ?
C31 H31 . 1.0000 ?
C32 H32A . 0.9800 ?
C32 H32B . 0.9800 ?
C32 H32C . 0.9800 ?
C33 H33A . 0.9800 ?
C33 H33B . 0.9800 ?
C33 H33C . 0.9800 ?
C34 C36 . 1.518(5) ?
C34 C35 . 1.523(5) ?
C34 H34 . 1.0000 ?
C35 H35A . 0.9800 ?
C35 H35B . 0.9800 ?
C35 H35C . 0.9800 ?
C36 H36A . 0.9800 ?
C36 H36B . 0.9800 ?
C36 H36C . 0.9800 ?
C37 H37A . 0.9800 ?
C37 H37B . 0.9800 ?
C37 H37C . 0.9800 ?
C38 H38A . 0.9800 ?
C38 H38B . 0.9800 ?
C38 H38C . 0.9800 ?
C39 H39A . 0.9800 ?
C39 H39B . 0.9800 ?
C39 H39C . 0.9800 ?
C40 H40A . 0.9800 ?
C40 H40B . 0.9800 ?
C40 H40C . 0.9800 ?
C41 H41A . 0.9800 ?
C41 H41B . 0.9800 ?
C41 H41C . 0.9800 ?
C42 H42A . 0.9800 ?
C42 H42B . 0.9800 ?
C42 H42C . 0.9800 ?
C43 C44 . 1.506(7) ?
C43 H43A . 0.9900 ?
C43 H43B . 0.9900 ?
C44 H44A . 0.9800 ?
C44 H44B . 0.9800 ?
C44 H44C . 0.9800 ?
C45 C46 . 1.447(8) ?
C45 H45A . 0.9900 ?
C45 H45B . 0.9900 ?
C46 H46A . 0.9800 ?
C46 H46B . 0.9800 ?
C46 H46C . 0.9800 ?

loop_
_geom_torsion_atom_site_label_1
_geom_torsion_atom_site_label_2
_geom_torsion_atom_site_label_3
_geom_torsion_atom_site_label_4
_geom_torsion_site_symmetry_1
_geom_torsion_site_symmetry_2
_geom_torsion_site_symmetry_3
_geom_torsion_site_symmetry_4
_geom_torsion
_geom_torsion_publ_flag
O2 Ni1 O1 C1 . . . . 2.6(3) ?
O5 Ni1 O1 C1 2_566 . . . -174.8(3) ?
O4 Ni1 O1 C1 . . . . -92.2(3) ?
O8 Ni1 O1 C1 . . . . 89.6(3) ?
O1 Ni1 O2 C9 . . . . 0.4(3) ?
O4 Ni1 O2 C9 2_566 . . . 173.7(3) ?
O4 Ni1 O2 C9 . . . . 92.1(3) ?
O8 Ni1 O2 C9 . . . . -95.6(3) ?
O1 Ni1 O2 Ni2 . . . . -175.67(10) ?
O4 Ni1 O2 Ni2 2_566 . . . -2.36(9) ?
O4 Ni1 O2 Ni2 . . . . -83.93(10) ?
O8 Ni1 O2 Ni2 . . . . 88.30(10) ?
O4 Ni2 O2 C9 2_566 . . . -173.6(3) ?
O5 Ni2 O2 C9 . . . . -91.4(3) ?
N2 Ni2 O2 C9 . . . . 7.3(3) ?
O6 Ni2 O2 C9 . . . . -172.8(4) ?
O7 Ni2 O2 C9 . . . . 98.3(3) ?
O4 Ni2 O2 Ni1 2_566 . . . 2.34(9) ?
O5 Ni2 O2 Ni1 . . . . 84.54(10) ?
N2 Ni2 O2 Ni1 . . . . -176.69(11) ?
O6 Ni2 O2 Ni1 . . . . 3.1(5) ?
O7 Ni2 O2 Ni1 . . . . -85.70(10) ?
O1 Ni1 O4 Ni1 . . . 2_566 172.15(9) ?
O4 Ni1 O4 Ni1 2_566 . . 2_566 0.0 ?
O2 Ni1 O4 Ni1 . . . 2_566 82.37(9) ?
O5 Ni1 O4 Ni1 2_566 . . 2_566 -95.15(10) ?
O1 Ni1 O4 Ni2 . . . 2_566 -88.95(9) ?
O4 Ni1 O4 Ni2 2_566 . . 2_566 98.90(10) ?
O2 Ni1 O4 Ni2 . . . 2_566 -178.73(8) ?
O5 Ni1 O4 Ni2 2_566 . . 2_566 3.75(8) ?
O4 Ni2 O5 Ni1 2_566 . . 2_566 -3.78(8) ?
O2 Ni2 O5 Ni1 . . . 2_566 -85.16(9) ?
N2 Ni2 O5 Ni1 . . . 2_566 -175.89(9) ?
O6 Ni2 O5 Ni1 . . . 2_566 83.40(9) ?
C37 P2 O8 Ni1 . . . . -55.4(3) ?
C38 P2 O8 Ni1 . . . . 71.3(3) ?
C39 P2 O8 Ni1 . . . . -174.3(3) ?
O1 Ni1 O8 P2 . . . . 40.0(2) ?
O4 Ni1 O8 P2 2_566 . . . -147.6(2) ?
O2 Ni1 O8 P2 . . . . 129.3(2) ?
O5 Ni1 O8 P2 2_566 . . . -53.5(2) ?
O2 Ni2 N2 C24 . . . . -1.4(3) ?
O5 Ni2 N2 C24 . . . . 90.3(3) ?
O6 Ni2 N2 C24 . . . . 178.6(2) ?
O7 Ni2 N2 C24 . . . . -89.5(3) ?
O2 Ni2 N2 C25 . . . . 170.3(2) ?
O5 Ni2 N2 C25 . . . . -97.9(2) ?
O6 Ni2 N2 C25 . . . . -9.7(3) ?
O7 Ni2 N2 C25 . . . . 82.3(2) ?
Ni1 O1 C1 C2 . . . . 176.4(2) ?
Ni1 O1 C1 C10 . . . . -3.8(5) ?
O1 C1 C2 C3 . . . . -178.3(3) ?
C10 C1 C2 C3 . . . . 1.9(5) ?
O1 C1 C2 C11 . . . . 0.8(4) ?
C10 C1 C2 C11 . . . . -179.0(3) ?
C1 C2 C3 C4 . . . . -3.1(5) ?
C11 C2 C3 C4 . . . . 177.9(3) ?
C2 C3 C4 C5 . . . . 1.4(5) ?
C3 C4 C5 C6 . . . . -177.7(3) ?
C3 C4 C5 C10 . . . . 1.3(5) ?
C4 C5 C6 C7 . . . . -178.1(3) ?
C10 C5 C6 C7 . . . . 2.9(5) ?
C5 C6 C7 C8 . . . . 0.6(5) ?
C6 C7 C8 C9 . . . . -2.8(5) ?
C6 C7 C8 C24 . . . . 178.7(3) ?
Ni1 O2 C9 C8 . . . . 178.2(2) ?
Ni2 O2 C9 C8 . . . . -7.0(4) ?
Ni1 O2 C9 C10 . . . . -2.1(4) ?
Ni2 O2 C9 C10 . . . . 172.6(2) ?
C7 C8 C9 O2 . . . . -178.8(3) ?
C24 C8 C9 O2 . . . . -0.4(5) ?
C7 C8 C9 C10 . . . . 1.5(5) ?
C24 C8 C9 C10 . . . . 179.9(3) ?
C4 C5 C10 C1 . . . . -2.3(5) ?
C6 C5 C10 C1 . . . . 176.6(3) ?
C4 C5 C10 C9 . . . . 177.0(3) ?
C6 C5 C10 C9 . . . . -4.0(5) ?
O1 C1 C10 C5 . . . . -179.1(3) ?
C2 C1 C10 C5 . . . . 0.7(4) ?
O1 C1 C10 C9 . . . . 1.6(5) ?
C2 C1 C10 C9 . . . . -178.6(3) ?
O2 C9 C10 C5 . . . . -177.9(3) ?
C8 C9 C10 C5 . . . . 1.8(5) ?
O2 C9 C10 C1 . . . . 1.4(5) ?
C8 C9 C10 C1 . . . . -178.9(3) ?
C12 N1 C11 C2 . . . . -179.9(3) ?
C3 C2 C11 N1 . . . . 8.0(5) ?
C1 C2 C11 N1 . . . . -171.1(3) ?
C11 N1 C12 C13 . . . . -91.9(4) ?
C11 N1 C12 C17 . . . . 89.6(4) ?
C17 C12 C13 C14 . . . . -0.4(5) ?
N1 C12 C13 C14 . . . . -178.8(3) ?
C17 C12 C13 C18 . . . . 178.4(3) ?
N1 C12 C13 C18 . . . . -0.1(5) ?
C12 C13 C14 C15 . . . . 0.3(6) ?
C18 C13 C14 C15 . . . . -178.5(4) ?
C13 C14 C15 C16 . . . . 0.0(7) ?
C14 C15 C16 C17 . . . . -0.1(7) ?
C15 C16 C17 C12 . . . . 0.0(6) ?
C15 C16 C17 C21 . . . . -177.0(4) ?
C13 C12 C17 C16 . . . . 0.3(6) ?
N1 C12 C17 C16 . . . . 178.7(3) ?
C13 C12 C17 C21 . . . . 177.3(3) ?
N1 C12 C17 C21 . . . . -4.2(5) ?
C14 C13 C18 C19 . . . . 89.3(5) ?
C12 C13 C18 C19 . . . . -89.5(5) ?
C14 C13 C18 C20 . . . . -35.1(5) ?
C12 C13 C18 C20 . . . . 146.2(4) ?
C16 C17 C21 C22 . . . . 71.9(5) ?
C12 C17 C21 C22 . . . . -105.0(5) ?
C16 C17 C21 C23 . . . . -51.3(6) ?
C12 C17 C21 C23 . . . . 131.7(4) ?
C25 N2 C24 C8 . . . . -176.5(3) ?
Ni2 N2 C24 C8 . . . . -4.2(5) ?
C7 C8 C24 N2 . . . . -175.0(3) ?
C9 C8 C24 N2 . . . . 6.6(6) ?
C24 N2 C25 C30 . . . . -108.6(3) ?
Ni2 N2 C25 C30 . . . . 79.3(3) ?
C24 N2 C25 C26 . . . . 71.7(4) ?
Ni2 N2 C25 C26 . . . . -100.4(3) ?
C30 C25 C26 C27 . . . . 0.9(5) ?
N2 C25 C26 C27 . . . . -179.4(3) ?
C30 C25 C26 C31 . . . . -179.8(3) ?
N2 C25 C26 C31 . . . . -0.1(5) ?
C25 C26 C27 C28 . . . . -0.9(5) ?
C31 C26 C27 C28 . . . . 179.7(3) ?
C26 C27 C28 C29 . . . . 0.6(5) ?
C27 C28 C29 C30 . . . . -0.2(6) ?
C28 C29 C30 C25 . . . . 0.2(5) ?
C28 C29 C30 C34 . . . . 177.4(3) ?
C26 C25 C30 C29 . . . . -0.6(5) ?
N2 C25 C30 C29 . . . . 179.7(3) ?
C26 C25 C30 C34 . . . . -177.7(3) ?
N2 C25 C30 C34 . . . . 2.6(5) ?
C27 C26 C31 C32 . . . . 67.1(4) ?
C25 C26 C31 C32 . . . . -112.2(4) ?
C27 C26 C31 C33 . . . . -56.9(4) ?
C25 C26 C31 C33 . . . . 123.8(4) ?
C29 C30 C34 C36 . . . . 57.8(4) ?
C25 C30 C34 C36 . . . . -125.0(4) ?
C29 C30 C34 C35 . . . . -66.9(4) ?
C25 C30 C34 C35 . . . . 110.2(4) ?
C45 O10 C43 C44 . . . . -176.5(4) ?
C43 O10 C45 C46 . . . . -175.0(4) ?
